data_2230762
loop_
_publ_author_name
'Kargar, Hadi'
'Kia, Reza'
'Pahlavani, Elham'
'Tahir, Muhammad Nawaz'

_publ_section_title
;
 {4,4'-Dichloro-2,2'-[2,2-dimethylpropane-1,3-diylbis(nitrilomethanylylidene)]diphenolato-\k^4^<i>O</i>,<i>N</i>,<i>N</i>',<i>O</i>'}nickel(II)
;
_journal_coeditor_code KJ2181
_journal_issue 7
_journal_name_full 'Acta Crystallographica Section E'
_journal_page_first m941
_journal_paper_doi 10.1107/S1600536811022732
_journal_volume 67
_journal_year 2011
_chemical_formula_iupac '[Ni (C19 H18 Cl2 N2 O2)]'
_chemical_formula_moiety 'C19 H18 Cl2 N2 Ni O2'
_chemical_formula_sum 'C19 H18 Cl2 N2 Ni O2'
_chemical_formula_weight 435.96
_chemical_name_systematic
{4,4'-Dichloro-2,2'-[2,2-dimethylpropane-1,3-diylbis(nitrilomethanylylidene)]diphenolato-\k^4^<i>O</i>,<i>N</i>,<i>N</i>',<i>O</i>'}nickel(II)
_space_group_IT_number 14
_symmetry_cell_setting monoclinic
_symmetry_space_group_name_Hall '-P 2yn'
_symmetry_space_group_name_H-M 'P 1 21/n 1'
_atom_sites_solution_hydrogens geom
_atom_sites_solution_primary direct
_atom_sites_solution_secondary difmap
_audit_creation_method SHELXL-97
_cell_angle_alpha 90.00
_cell_angle_beta 105.828(3)
_cell_angle_gamma 90.00
_cell_formula_units_Z 4
_cell_length_a 6.9781(3)
_cell_length_b 23.2517(11)
_cell_length_c 11.8395(5)
_cell_measurement_reflns_used 2545
_cell_measurement_temperature 296(2)
_cell_measurement_theta_max 27.35
_cell_measurement_theta_min 2.45
_cell_volume 1848.16(14)
_computing_cell_refinement 'SAINT (Bruker, 2005)'
_computing_data_collection 'APEX2 (Bruker, 2005)'
_computing_data_reduction 'SAINT (Bruker, 2005)'
_computing_molecular_graphics 'SHELXTL (Sheldrick, 2008)'
_computing_publication_material
;
SHELXTL (Sheldrick, 2008) and PLATON (Spek, 2009)
;
_computing_structure_refinement 'SHELXTL (Sheldrick, 2008)'
_computing_structure_solution 'SHELXTL (Sheldrick, 2008)'
_diffrn_ambient_temperature 296(2)
_diffrn_measured_fraction_theta_full 0.998
_diffrn_measured_fraction_theta_max 0.998
_diffrn_measurement_device_type
;
Bruker SMART APEXII CCD area-detector
;
_diffrn_measurement_method '\f and \w'
_diffrn_radiation_monochromator graphite
_diffrn_radiation_source 'fine-focus sealed tube'
_diffrn_radiation_type MoK\a
_diffrn_radiation_wavelength 0.71073
_diffrn_reflns_av_R_equivalents 0.0622
_diffrn_reflns_av_sigmaI/netI 0.0573
_diffrn_reflns_limit_h_max 8
_diffrn_reflns_limit_h_min -8
_diffrn_reflns_limit_k_max 27
_diffrn_reflns_limit_k_min -27
_diffrn_reflns_limit_l_max 14
_diffrn_reflns_limit_l_min -14
_diffrn_reflns_number 14131
_diffrn_reflns_theta_full 25.25
_diffrn_reflns_theta_max 25.25
_diffrn_reflns_theta_min 2.50
_diffrn_standards_number 0
_exptl_absorpt_coefficient_mu 1.355
_exptl_absorpt_correction_T_max 0.8878
_exptl_absorpt_correction_T_min 0.7548
_exptl_absorpt_correction_type multi-scan
_exptl_absorpt_process_details '(<i>SADABS</i>; Bruker, 2005)'
_exptl_crystal_colour red
_exptl_crystal_density_diffrn 1.567
_exptl_crystal_density_method 'not measured'
_exptl_crystal_description block
_exptl_crystal_F_000 896
_exptl_crystal_size_max 0.22
_exptl_crystal_size_mid 0.15
_exptl_crystal_size_min 0.09
_refine_diff_density_max 0.305
_refine_diff_density_min -0.286
_refine_ls_extinction_method none
_refine_ls_goodness_of_fit_ref 1.019
_refine_ls_hydrogen_treatment constr
_refine_ls_matrix_type full
_refine_ls_number_parameters 237
_refine_ls_number_reflns 3354
_refine_ls_number_restraints 0
_refine_ls_restrained_S_all 1.019
_refine_ls_R_factor_all 0.0686
_refine_ls_R_factor_gt 0.0392
_refine_ls_shift/su_max 0.001
_refine_ls_shift/su_mean 0.000
_refine_ls_structure_factor_coef Fsqd
_refine_ls_weighting_details 'calc w=1/[\s^2^(Fo^2^)+(0.0240P)^2^+0.6017P] where P=(Fo^2^+2Fc^2^)/3'
_refine_ls_weighting_scheme calc
_refine_ls_wR_factor_gt 0.0708
_refine_ls_wR_factor_ref 0.0810
_reflns_number_gt 2373
_reflns_number_total 3354
_reflns_threshold_expression I>2\s(I)
_cod_data_source_file kj2181.cif
_cod_data_source_block I
_cod_original_sg_symbol_H-M 'P 21/n'
_cod_database_code 2230762
_cod_database_fobs_code 2230762

loop_
_symmetry_equiv_pos_as_xyz
'x, y, z'
'-x+1/2, y+1/2, -z+1/2'
'-x, -y, -z'
'x-1/2, -y-1/2, z-1/2'

loop_
_atom_site_type_symbol
_atom_site_label
_atom_site_fract_x
_atom_site_fract_y
_atom_site_fract_z
_atom_site_U_iso_or_equiv
_atom_site_adp_type
_atom_site_calc_flag
_atom_site_refinement_flags
_atom_site_occupancy
_atom_site_symmetry_multiplicity
_atom_site_disorder_assembly
_atom_site_disorder_group
C C1 0.6314(4) -0.09890(13) 0.9031(3) 0.0331(7) Uani d . 1 1 . .
C C2 0.6332(5) -0.15815(14) 0.9279(3) 0.0418(8) Uani d . 1 1 . .
H H2 0.6782 -0.1704 1.0054 0.050 Uiso calc R 1 1 . .
C C3 0.5704(5) -0.19826(14) 0.8410(3) 0.0445(9) Uani d . 1 1 . .
H H3 0.5757 -0.2372 0.8594 0.053 Uiso calc R 1 1 . .
C C4 0.4986(5) -0.18048(14) 0.7248(3) 0.0437(9) Uani d . 1 1 . .
C C5 0.4879(5) -0.12370(14) 0.6975(3) 0.0391(8) Uani d . 1 1 . .
H H5 0.4359 -0.1122 0.6199 0.047 Uiso calc R 1 1 . .
C C6 0.5545(4) -0.08216(13) 0.7852(3) 0.0325(7) Uani d . 1 1 . .
C C7 0.5194(4) -0.02263(13) 0.7560(3) 0.0352(8) Uani d . 1 1 . .
H H7 0.4456 -0.0141 0.6798 0.042 Uiso calc R 1 1 . .
C C8 0.4941(4) 0.07694(13) 0.7879(3) 0.0374(8) Uani d . 1 1 . .
H H8A 0.4334 0.0915 0.8468 0.045 Uiso calc R 1 1 . .
H H8B 0.3897 0.0728 0.7151 0.045 Uiso calc R 1 1 . .
C C9 0.6463(5) 0.12107(13) 0.7696(3) 0.0373(8) Uani d . 1 1 . .
C C10 0.6756(5) 0.11497(16) 0.6468(3) 0.0580(11) Uani d . 1 1 . .
H H10A 0.7827 0.1395 0.6401 0.087 Uiso calc R 1 1 . .
H H10B 0.5554 0.1259 0.5892 0.087 Uiso calc R 1 1 . .
H H10C 0.7071 0.0757 0.6341 0.087 Uiso calc R 1 1 . .
C C11 0.5692(5) 0.18114(14) 0.7853(3) 0.0535(10) Uani d . 1 1 . .
H H11A 0.5712 0.1867 0.8659 0.080 Uiso calc R 1 1 . .
H H11B 0.4353 0.1851 0.7364 0.080 Uiso calc R 1 1 . .
H H11C 0.6527 0.2094 0.7632 0.080 Uiso calc R 1 1 . .
C C12 0.8481(5) 0.11072(14) 0.8595(3) 0.0378(8) Uani d . 1 1 . .
H H12A 0.9217 0.0823 0.8283 0.045 Uiso calc R 1 1 . .
H H12B 0.9240 0.1462 0.8704 0.045 Uiso calc R 1 1 . .
C C13 0.8949(4) 0.12409(13) 1.0628(3) 0.0351(8) Uani d . 1 1 . .
H H13 0.9212 0.1621 1.0476 0.042 Uiso calc R 1 1 . .
C C14 0.9299(4) 0.10732(14) 1.1837(3) 0.0338(8) Uani d . 1 1 . .
C C15 0.9916(4) 0.14918(15) 1.2715(3) 0.0402(8) Uani d . 1 1 . .
H H15 0.9932 0.1877 1.2509 0.048 Uiso calc R 1 1 . .
C C16 1.0493(5) 0.13369(16) 1.3869(3) 0.0453(9) Uani d . 1 1 . .
C C17 1.0546(5) 0.07581(17) 1.4183(3) 0.0490(9) Uani d . 1 1 . .
H H17 1.0970 0.0654 1.4970 0.059 Uiso calc R 1 1 . .
C C18 0.9979(5) 0.03433(15) 1.3341(3) 0.0450(9) Uani d . 1 1 . .
H H18 1.0042 -0.0041 1.3565 0.054 Uiso calc R 1 1 . .
C C19 0.9299(4) 0.04858(14) 1.2136(3) 0.0352(8) Uani d . 1 1 . .
Ni Ni1 0.74438(6) 0.014738(17) 0.97955(3) 0.03310(13) Uani d . 1 1 . .
N N1 0.5800(4) 0.02007(11) 0.8250(2) 0.0333(6) Uani d . 1 1 . .
N N2 0.8306(4) 0.09081(11) 0.9745(2) 0.0316(6) Uani d . 1 1 . .
O O1 0.6943(3) -0.06300(9) 0.98952(18) 0.0407(6) Uani d . 1 1 . .
O O2 0.8753(3) 0.00713(9) 1.13730(19) 0.0426(6) Uani d . 1 1 . .
Cl Cl1 0.41277(16) -0.23188(4) 0.61498(9) 0.0684(3) Uani d . 1 1 . .
Cl Cl2 1.12556(16) 0.18517(5) 1.49697(9) 0.0697(3) Uani d . 1 1 . .

loop_
_atom_site_aniso_label
_atom_site_aniso_U_11
_atom_site_aniso_U_22
_atom_site_aniso_U_33
_atom_site_aniso_U_12
_atom_site_aniso_U_13
_atom_site_aniso_U_23
C1 0.0326(18) 0.0283(18) 0.040(2) 0.0005(15) 0.0131(15) 0.0023(16)
C2 0.047(2) 0.037(2) 0.044(2) 0.0008(17) 0.0160(17) 0.0098(17)
C3 0.046(2) 0.028(2) 0.061(3) 0.0006(16) 0.0182(18) 0.0039(18)
C4 0.040(2) 0.033(2) 0.056(2) -0.0042(16) 0.0111(17) -0.0100(18)
C5 0.039(2) 0.040(2) 0.038(2) 0.0021(16) 0.0085(15) 0.0009(16)
C6 0.0307(18) 0.0297(18) 0.039(2) -0.0019(15) 0.0129(15) 0.0005(15)
C7 0.0370(19) 0.037(2) 0.0315(18) -0.0003(16) 0.0098(14) 0.0040(15)
C8 0.0385(19) 0.035(2) 0.0336(19) 0.0068(16) 0.0021(15) 0.0027(15)
C9 0.048(2) 0.033(2) 0.0322(19) 0.0043(16) 0.0130(16) 0.0067(15)
C10 0.070(3) 0.065(3) 0.040(2) 0.002(2) 0.0174(19) 0.011(2)
C11 0.063(3) 0.037(2) 0.056(2) 0.0097(19) 0.0098(19) 0.0074(18)
C12 0.048(2) 0.034(2) 0.0355(19) -0.0008(16) 0.0196(16) 0.0063(15)
C13 0.0365(19) 0.0305(19) 0.039(2) 0.0028(15) 0.0108(15) 0.0045(16)
C14 0.0273(17) 0.038(2) 0.0367(19) 0.0046(15) 0.0089(14) 0.0038(16)
C15 0.038(2) 0.042(2) 0.040(2) 0.0016(17) 0.0097(16) 0.0020(17)
C16 0.038(2) 0.057(3) 0.040(2) -0.0024(18) 0.0091(16) -0.0106(18)
C17 0.048(2) 0.067(3) 0.031(2) -0.003(2) 0.0074(16) 0.0037(19)
C18 0.048(2) 0.047(2) 0.039(2) 0.0015(18) 0.0094(16) 0.0102(18)
C19 0.0294(18) 0.042(2) 0.0334(19) -0.0013(16) 0.0064(14) 0.0018(16)
Ni1 0.0394(2) 0.0284(2) 0.0311(2) 0.0014(2) 0.00896(17) 0.00520(19)
N1 0.0383(15) 0.0279(15) 0.0336(15) 0.0024(13) 0.0094(12) 0.0069(12)
N2 0.0363(15) 0.0295(15) 0.0292(15) 0.0029(12) 0.0095(12) 0.0054(12)
O1 0.0572(15) 0.0327(13) 0.0316(13) -0.0017(11) 0.0111(11) 0.0057(11)
O2 0.0556(15) 0.0330(14) 0.0354(13) 0.0010(11) 0.0061(10) 0.0073(11)
Cl1 0.0813(8) 0.0419(6) 0.0727(7) -0.0029(5) 0.0050(6) -0.0173(5)
Cl2 0.0797(8) 0.0730(8) 0.0478(6) -0.0004(6) 0.0027(5) -0.0190(5)

loop_
_atom_type_symbol
_atom_type_description
_atom_type_scat_dispersion_real
_atom_type_scat_dispersion_imag
_atom_type_scat_source
C C 0.0033 0.0016 'International Tables Vol C Tables 4.2.6.8 and 6.1.1.4'
H H 0.0000 0.0000 'International Tables Vol C Tables 4.2.6.8 and 6.1.1.4'
N N 0.0061 0.0033 'International Tables Vol C Tables 4.2.6.8 and 6.1.1.4'
O O 0.0106 0.0060 'International Tables Vol C Tables 4.2.6.8 and 6.1.1.4'
Cl Cl 0.1484 0.1585 'International Tables Vol C Tables 4.2.6.8 and 6.1.1.4'
Ni Ni 0.3393 1.1124 'International Tables Vol C Tables 4.2.6.8 and 6.1.1.4'

loop_
_geom_angle_atom_site_label_1
_geom_angle_atom_site_label_2
_geom_angle_atom_site_label_3
_geom_angle_site_symmetry_1
_geom_angle_site_symmetry_3
_geom_angle
_geom_angle_publ_flag
O1 C1 C6 . . 124.0(3) ?
O1 C1 C2 . . 118.8(3) ?
C6 C1 C2 . . 117.2(3) ?
C3 C2 C1 . . 121.8(3) ?
C3 C2 H2 . . 119.1 ?
C1 C2 H2 . . 119.1 ?
C2 C3 C4 . . 119.7(3) ?
C2 C3 H3 . . 120.1 ?
C4 C3 H3 . . 120.1 ?
C5 C4 C3 . . 120.4(3) ?
C5 C4 Cl1 . . 120.2(3) ?
C3 C4 Cl1 . . 119.3(3) ?
C4 C5 C6 . . 120.6(3) ?
C4 C5 H5 . . 119.7 ?
C6 C5 H5 . . 119.7 ?
C5 C6 C1 . . 120.3(3) ?
C5 C6 C7 . . 119.2(3) ?
C1 C6 C7 . . 120.0(3) ?
N1 C7 C6 . . 126.2(3) ?
N1 C7 H7 . . 116.9 ?
C6 C7 H7 . . 116.9 ?
N1 C8 C9 . . 113.8(2) ?
N1 C8 H8A . . 108.8 ?
C9 C8 H8A . . 108.8 ?
N1 C8 H8B . . 108.8 ?
C9 C8 H8B . . 108.8 ?
H8A C8 H8B . . 107.7 ?
C11 C9 C10 . . 110.1(3) ?
C11 C9 C8 . . 108.3(3) ?
C10 C9 C8 . . 110.5(3) ?
C11 C9 C12 . . 110.3(3) ?
C10 C9 C12 . . 108.0(3) ?
C8 C9 C12 . . 109.7(2) ?
C9 C10 H10A . . 109.5 ?
C9 C10 H10B . . 109.5 ?
H10A C10 H10B . . 109.5 ?
C9 C10 H10C . . 109.5 ?
H10A C10 H10C . . 109.5 ?
H10B C10 H10C . . 109.5 ?
C9 C11 H11A . . 109.5 ?
C9 C11 H11B . . 109.5 ?
H11A C11 H11B . . 109.5 ?
C9 C11 H11C . . 109.5 ?
H11A C11 H11C . . 109.5 ?
H11B C11 H11C . . 109.5 ?
N2 C12 C9 . . 113.5(2) ?
N2 C12 H12A . . 108.9 ?
C9 C12 H12A . . 108.9 ?
N2 C12 H12B . . 108.9 ?
C9 C12 H12B . . 108.9 ?
H12A C12 H12B . . 107.7 ?
N2 C13 C14 . . 125.1(3) ?
N2 C13 H13 . . 117.4 ?
C14 C13 H13 . . 117.4 ?
C15 C14 C19 . . 120.4(3) ?
C15 C14 C13 . . 118.9(3) ?
C19 C14 C13 . . 120.0(3) ?
C16 C15 C14 . . 120.4(3) ?
C16 C15 H15 . . 119.8 ?
C14 C15 H15 . . 119.8 ?
C15 C16 C17 . . 120.1(3) ?
C15 C16 Cl2 . . 121.0(3) ?
C17 C16 Cl2 . . 118.9(3) ?
C18 C17 C16 . . 120.4(3) ?
C18 C17 H17 . . 119.8 ?
C16 C17 H17 . . 119.8 ?
C17 C18 C19 . . 121.4(3) ?
C17 C18 H18 . . 119.3 ?
C19 C18 H18 . . 119.3 ?
O2 C19 C14 . . 124.1(3) ?
O2 C19 C18 . . 118.7(3) ?
C14 C19 C18 . . 117.2(3) ?
O2 Ni1 O1 . . 83.80(9) ?
O2 Ni1 N2 . . 92.76(10) ?
O1 Ni1 N2 . . 172.47(10) ?
O2 Ni1 N1 . . 172.29(10) ?
O1 Ni1 N1 . . 92.91(10) ?
N2 Ni1 N1 . . 91.30(11) ?
C7 N1 C8 . . 118.0(3) ?
C7 N1 Ni1 . . 125.2(2) ?
C8 N1 Ni1 . . 116.2(2) ?
C13 N2 C12 . . 117.7(3) ?
C13 N2 Ni1 . . 126.1(2) ?
C12 N2 Ni1 . . 115.7(2) ?
C1 O1 Ni1 . . 127.3(2) ?
C19 O2 Ni1 . . 126.8(2) ?

loop_
_geom_bond_atom_site_label_1
_geom_bond_atom_site_label_2
_geom_bond_site_symmetry_2
_geom_bond_distance
_geom_bond_publ_flag
C1 O1 . 1.301(3) ?
C1 C6 . 1.407(4) ?
C1 C2 . 1.408(4) ?
C2 C3 . 1.369(4) ?
C2 H2 . 0.9300 ?
C3 C4 . 1.392(5) ?
C3 H3 . 0.9300 ?
C4 C5 . 1.357(4) ?
C4 Cl1 . 1.748(3) ?
C5 C6 . 1.401(4) ?
C5 H5 . 0.9300 ?
C6 C7 . 1.431(4) ?
C7 N1 . 1.282(4) ?
C7 H7 . 0.9300 ?
C8 N1 . 1.469(4) ?
C8 C9 . 1.534(4) ?
C8 H8A . 0.9700 ?
C8 H8B . 0.9700 ?
C9 C11 . 1.526(4) ?
C9 C10 . 1.529(4) ?
C9 C12 . 1.535(4) ?
C10 H10A . 0.9600 ?
C10 H10B . 0.9600 ?
C10 H10C . 0.9600 ?
C11 H11A . 0.9600 ?
C11 H11B . 0.9600 ?
C11 H11C . 0.9600 ?
C12 N2 . 1.474(3) ?
C12 H12A . 0.9700 ?
C12 H12B . 0.9700 ?
C13 N2 . 1.279(4) ?
C13 C14 . 1.440(4) ?
C13 H13 . 0.9300 ?
C14 C15 . 1.403(4) ?
C14 C19 . 1.411(4) ?
C15 C16 . 1.363(4) ?
C15 H15 . 0.9300 ?
C16 C17 . 1.394(5) ?
C16 Cl2 . 1.742(3) ?
C17 C18 . 1.366(4) ?
C17 H17 . 0.9300 ?
C18 C19 . 1.414(4) ?
C18 H18 . 0.9300 ?
C19 O2 . 1.305(4) ?
Ni1 O2 . 1.850(2) ?
Ni1 O1 . 1.851(2) ?
Ni1 N2 . 1.874(2) ?
Ni1 N1 . 1.880(2) ?

loop_
_geom_hbond_atom_site_label_D
_geom_hbond_atom_site_label_H
_geom_hbond_atom_site_label_A
_geom_hbond_site_symmetry_A
_geom_hbond_distance_DH
_geom_hbond_distance_HA
_geom_hbond_distance_DA
_geom_hbond_angle_DHA
_geom_hbond_publ_flag
C8 H8A O1 3_657 0.97 2.44 3.266(4) 143 y
C12 H12A O2 3_757 0.97 2.49 3.346(4) 148 y

loop_
_geom_torsion_atom_site_label_1
_geom_torsion_atom_site_label_2
_geom_torsion_atom_site_label_3
_geom_torsion_atom_site_label_4
_geom_torsion_site_symmetry_1
_geom_torsion_site_symmetry_2
_geom_torsion_site_symmetry_3
_geom_torsion_site_symmetry_4
_geom_torsion
_geom_torsion_publ_flag
O1 C1 C2 C3 . . . . -179.5(3) ?
C6 C1 C2 C3 . . . . 2.5(4) ?
C1 C2 C3 C4 . . . . -1.4(5) ?
C2 C3 C4 C5 . . . . -0.9(5) ?
C2 C3 C4 Cl1 . . . . -178.3(2) ?
C3 C4 C5 C6 . . . . 2.0(5) ?
Cl1 C4 C5 C6 . . . . 179.3(2) ?
C4 C5 C6 C1 . . . . -0.7(5) ?
C4 C5 C6 C7 . . . . -172.5(3) ?
O1 C1 C6 C5 . . . . -179.3(3) ?
C2 C1 C6 C5 . . . . -1.5(4) ?
O1 C1 C6 C7 . . . . -7.6(4) ?
C2 C1 C6 C7 . . . . 170.2(3) ?
C5 C6 C7 N1 . . . . -176.3(3) ?
C1 C6 C7 N1 . . . . 11.9(5) ?
N1 C8 C9 C11 . . . . -155.3(3) ?
N1 C8 C9 C10 . . . . 84.0(3) ?
N1 C8 C9 C12 . . . . -34.9(3) ?
C11 C9 C12 N2 . . . . 84.4(3) ?
C10 C9 C12 N2 . . . . -155.2(3) ?
C8 C9 C12 N2 . . . . -34.8(4) ?
N2 C13 C14 C15 . . . . -176.9(3) ?
N2 C13 C14 C19 . . . . 12.1(5) ?
C19 C14 C15 C16 . . . . -1.1(4) ?
C13 C14 C15 C16 . . . . -172.0(3) ?
C14 C15 C16 C17 . . . . 2.5(5) ?
C14 C15 C16 Cl2 . . . . -179.8(2) ?
C15 C16 C17 C18 . . . . -1.5(5) ?
Cl2 C16 C17 C18 . . . . -179.3(3) ?
C16 C17 C18 C19 . . . . -0.9(5) ?
C15 C14 C19 O2 . . . . -179.8(3) ?
C13 C14 C19 O2 . . . . -9.0(4) ?
C15 C14 C19 C18 . . . . -1.3(4) ?
C13 C14 C19 C18 . . . . 169.6(3) ?
C17 C18 C19 O2 . . . . -179.1(3) ?
C17 C18 C19 C14 . . . . 2.3(5) ?
C6 C7 N1 C8 . . . . -167.1(3) ?
C6 C7 N1 Ni1 . . . . 4.1(4) ?
C9 C8 N1 C7 . . . . -116.4(3) ?
C9 C8 N1 Ni1 . . . . 71.7(3) ?
O1 Ni1 N1 C7 . . . . -17.0(2) ?
N2 Ni1 N1 C7 . . . . 156.7(2) ?
O1 Ni1 N1 C8 . . . . 154.3(2) ?
N2 Ni1 N1 C8 . . . . -32.0(2) ?
C14 C13 N2 C12 . . . . -165.8(3) ?
C14 C13 N2 Ni1 . . . . 6.0(4) ?
C9 C12 N2 C13 . . . . -114.6(3) ?
C9 C12 N2 Ni1 . . . . 72.8(3) ?
O2 Ni1 N2 C13 . . . . -19.4(3) ?
N1 Ni1 N2 C13 . . . . 154.1(3) ?
O2 Ni1 N2 C12 . . . . 152.6(2) ?
N1 Ni1 N2 C12 . . . . -34.0(2) ?
C6 C1 O1 Ni1 . . . . -12.5(4) ?
C2 C1 O1 Ni1 . . . . 169.7(2) ?
O2 Ni1 O1 C1 . . . . -165.5(2) ?
N1 Ni1 O1 C1 . . . . 21.5(2) ?
C14 C19 O2 Ni1 . . . . -12.1(4) ?
C18 C19 O2 Ni1 . . . . 169.4(2) ?
O1 Ni1 O2 C19 . . . . -164.2(2) ?
N2 Ni1 O2 C19 . . . . 22.5(2) ?
